data_4120877
loop_
_publ_author_name
'Martin L. Kirk'
'David A. Shultz'
'Daniel E. Stasiw'
'Diana Habel-Rodriguez'
'Benjamin Stein'
'Paul D. Boyle'

_publ_section_title
;
 Electronic and Exchange Coupling in a Cross-Conjugated D-B-A Biradical:
 Mechanistic Implications for Quantum Interference Effects
;
_journal_name_full 'Journal of the American Chemical Society'
_journal_page_first 14713
_journal_page_last 14725
_journal_paper_doi 10.1021/ja405354x
_journal_volume 135
_journal_year 2013
_chemical_formula_sum 'C62 H73 B N8 O4 Zn'
_chemical_formula_weight 1070.46
_chemical_name_systematic
; 
 ? 
;
_space_group_IT_number 14
_symmetry_cell_setting monoclinic
_symmetry_space_group_name_Hall '-P 2ybc'
_symmetry_space_group_name_H-M 'P 1 21/c 1'
_atom_sites_solution_hydrogens geom
_atom_sites_solution_primary direct
_atom_sites_solution_secondary difmap
_audit_creation_method SHELXL-97
_cell_angle_alpha 90.00
_cell_angle_beta 128.361(5)
_cell_angle_gamma 90.00
_cell_formula_units_Z 4
_cell_length_a 17.902(4)
_cell_length_b 17.913(5)
_cell_length_c 22.664(5)
_cell_measurement_reflns_used 9652
_cell_measurement_temperature 110
_cell_measurement_theta_max 32.43
_cell_measurement_theta_min 2.55
_cell_volume 5699(2)
_computing_cell_refinement SAINT
_computing_data_collection Apex2
_computing_data_reduction SAINT
_computing_molecular_graphics NRCVAX
_computing_publication_material cif2tables.py
_computing_structure_refinement XL
_computing_structure_solution XS
_diffrn_ambient_temperature 110
_diffrn_measured_fraction_theta_full 0.992
_diffrn_measured_fraction_theta_max 0.864
_diffrn_measurement_device_type 'Bruker-Nonius Kappa Axis X8 Apex2'
_diffrn_measurement_method 'omega and phi scans'
_diffrn_radiation_monochromator graphite
_diffrn_radiation_source 'fine-focus sealed tube'
_diffrn_radiation_type MoK\a
_diffrn_radiation_wavelength 0.71073
_diffrn_reflns_av_R_equivalents 0.0526
_diffrn_reflns_av_sigmaI/netI 0.0501
_diffrn_reflns_limit_h_max 27
_diffrn_reflns_limit_h_min -28
_diffrn_reflns_limit_k_max 28
_diffrn_reflns_limit_k_min -28
_diffrn_reflns_limit_l_max 37
_diffrn_reflns_limit_l_min -37
_diffrn_reflns_number 581538
_diffrn_reflns_theta_full 34.34
_diffrn_reflns_theta_max 37.44
_diffrn_reflns_theta_min 1.84
_exptl_absorpt_coefficient_mu 0.485
_exptl_absorpt_correction_T_max 0.9549
_exptl_absorpt_correction_T_min 0.8390
_exptl_absorpt_correction_type multi-scan
_exptl_absorpt_process_details SADABS
_exptl_crystal_colour green
_exptl_crystal_density_diffrn 1.248
_exptl_crystal_description prism
_exptl_crystal_F_000 2272
_exptl_crystal_size_max 0.38
_exptl_crystal_size_mid 0.36
_exptl_crystal_size_min 0.10
_refine_diff_density_max 0.714
_refine_diff_density_min -0.511
_refine_diff_density_rms 0.070
_refine_ls_extinction_method none
_refine_ls_goodness_of_fit_ref 1.024
_refine_ls_hydrogen_treatment constr
_refine_ls_matrix_type full
_refine_ls_number_parameters 701
_refine_ls_number_reflns 25853
_refine_ls_number_restraints 0
_refine_ls_restrained_S_all 1.024
_refine_ls_R_factor_all 0.0947
_refine_ls_R_factor_gt 0.0455
_refine_ls_shift/su_max 0.002
_refine_ls_shift/su_mean 0.000
_refine_ls_structure_factor_coef Fsqd
_refine_ls_weighting_details 'calc w=1/[\s^2^(Fo^2^)+(0.0568P)^2^+2.1771P] where P=(Fo^2^+2Fc^2^)/3'
_refine_ls_weighting_scheme calc
_refine_ls_wR_factor_gt 0.1068
_refine_ls_wR_factor_ref 0.1261
_reflns_number_gt 16820
_reflns_number_total 25853
_reflns_threshold_expression >2sigma(I)
_cod_data_source_file ja405354x_si_001.cif
_cod_data_source_block x12124
_cod_original_sg_symbol_H-M 'P 21/c'
_cod_database_code 4120877

loop_
_symmetry_equiv_pos_as_xyz
'x, y, z'
'-x, y+1/2, -z+1/2'
'-x, -y, -z'
'x, -y-1/2, z-1/2'

loop_
_atom_site_label
_atom_site_type_symbol
_atom_site_fract_x
_atom_site_fract_y
_atom_site_fract_z
_atom_site_U_iso_or_equiv
_atom_site_adp_type
_atom_site_occupancy
_atom_site_symmetry_multiplicity
_atom_site_calc_flag
_atom_site_refinement_flags
Zn1 Zn 0.953418(9) 0.246075(8) 0.155456(8) 0.01760(4) Uani 1 1 d .
O1 O 0.82782(6) 0.28153(5) 0.11907(5) 0.02126(17) Uani 1 1 d .
O2 O 0.91858(6) 0.16350(5) 0.20489(5) 0.02005(16) Uani 1 1 d .
C1 C 0.78392(8) 0.23934(6) 0.13475(7) 0.0181(2) Uani 1 1 d .
C2 C 0.83412(8) 0.17302(6) 0.18164(6) 0.0170(2) Uani 1 1 d .
C3 C 0.78510(8) 0.12304(6) 0.19779(6) 0.0176(2) Uani 1 1 d .
C4 C 0.69480(8) 0.14294(7) 0.17079(7) 0.0193(2) Uani 1 1 d .
H4 H 0.6618 0.1107 0.1809 0.023 Uiso 1 1 calc R
C5 C 0.64730(8) 0.20973(7) 0.12814(7) 0.0186(2) Uani 1 1 d .
C6 C 0.69201(8) 0.25590(7) 0.10990(7) 0.0195(2) Uani 1 1 d .
H6 H 0.6602 0.2992 0.0803 0.023 Uiso 1 1 calc R
C7 C 0.55306(8) 0.23038(7) 0.10641(7) 0.0191(2) Uani 1 1 d .
C8 C 0.52283(9) 0.20467(8) 0.14684(8) 0.0241(2) Uani 1 1 d .
H8 H 0.5620 0.1714 0.1879 0.029 Uiso 1 1 calc R
C9 C 0.43586(10) 0.22757(9) 0.12708(8) 0.0289(3) Uani 1 1 d .
H9 H 0.4157 0.2089 0.1544 0.035 Uiso 1 1 calc R
C10 C 0.37779(9) 0.27702(8) 0.06839(8) 0.0248(2) Uani 1 1 d .
H10 H 0.3187 0.2923 0.0559 0.030 Uiso 1 1 calc R
C11 C 0.40695(8) 0.30435(7) 0.02746(7) 0.0191(2) Uani 1 1 d .
C12 C 0.49378(8) 0.27969(7) 0.04649(7) 0.0186(2) Uani 1 1 d .
H12 H 0.5129 0.2969 0.0180 0.022 Uiso 1 1 calc R
C13 C 0.34983(8) 0.35994(7) -0.03203(7) 0.0190(2) Uani 1 1 d .
N1 N 0.26714(7) 0.39074(6) -0.05303(6) 0.0217(2) Uani 1 1 d .
O3 O 0.22230(7) 0.37441(6) -0.02781(6) 0.0336(2) Uani 1 1 d .
C14 C 0.22283(9) 0.44275(7) -0.11896(7) 0.0209(2) Uani 1 1 d .
C15 C 0.30844(9) 0.45736(7) -0.11864(7) 0.0224(2) Uani 1 1 d .
N2 N 0.37163(7) 0.39229(6) -0.07365(6) 0.02077(19) Uani 1 1 d .
O4 O 0.44266(7) 0.37723(6) -0.07248(6) 0.0297(2) Uani 1 1 d .
C16 C 0.83551(9) 0.05296(7) 0.24537(7) 0.0205(2) Uani 1 1 d .
C17 C 0.92050(10) 0.07745(8) 0.32529(7) 0.0274(3) Uani 1 1 d .
H17A H 0.8974 0.1073 0.3473 0.041 Uiso 1 1 calc R
H17B H 0.9644 0.1075 0.3230 0.041 Uiso 1 1 calc R
H17C H 0.9538 0.0332 0.3565 0.041 Uiso 1 1 calc R
C18 C 0.87085(10) 0.00447(7) 0.21110(8) 0.0265(3) Uani 1 1 d .
H18A H 0.9166 0.0330 0.2098 0.040 Uiso 1 1 calc R
H18B H 0.8166 -0.0100 0.1598 0.040 Uiso 1 1 calc R
H18C H 0.9019 -0.0404 0.2418 0.040 Uiso 1 1 calc R
C19 C 0.76950(10) 0.00444(8) 0.25101(9) 0.0320(3) Uani 1 1 d .
H19A H 0.8041 -0.0399 0.2814 0.048 Uiso 1 1 calc R
H19B H 0.7142 -0.0109 0.2005 0.048 Uiso 1 1 calc R
H19C H 0.7481 0.0332 0.2748 0.048 Uiso 1 1 calc R
C20 C 0.18447(12) 0.51115(8) -0.10599(9) 0.0335(3) Uani 1 1 d .
H20A H 0.1313 0.4965 -0.1066 0.050 Uiso 1 1 calc R
H20B H 0.1623 0.5477 -0.1459 0.050 Uiso 1 1 calc R
H20C H 0.2351 0.5333 -0.0571 0.050 Uiso 1 1 calc R
C21 C 0.14132(9) 0.39975(8) -0.18755(8) 0.0266(3) Uani 1 1 d .
H21A H 0.1669 0.3565 -0.1962 0.040 Uiso 1 1 calc R
H21B H 0.1077 0.4324 -0.2318 0.040 Uiso 1 1 calc R
H21C H 0.0969 0.3828 -0.1787 0.040 Uiso 1 1 calc R
C22 C 0.36603(11) 0.52716(8) -0.07547(10) 0.0398(4) Uani 1 1 d .
H22A H 0.3814 0.5272 -0.0258 0.060 Uiso 1 1 calc R
H22B H 0.3285 0.5717 -0.1034 0.060 Uiso 1 1 calc R
H22C H 0.4251 0.5274 -0.0695 0.060 Uiso 1 1 calc R
C23 C 0.28420(10) 0.45599(10) -0.19578(8) 0.0332(3) Uani 1 1 d .
H23A H 0.3419 0.4656 -0.1906 0.050 Uiso 1 1 calc R
H23B H 0.2367 0.4946 -0.2276 0.050 Uiso 1 1 calc R
H23C H 0.2584 0.4069 -0.2189 0.050 Uiso 1 1 calc R
B1 B 1.13907(10) 0.25912(8) 0.17834(8) 0.0196(2) Uani 1 1 d .
H1 H 1.2017 0.2620 0.1881 0.024 Uiso 1 1 calc R
N3 N 1.00688(7) 0.16499(6) 0.12707(6) 0.01876(18) Uani 1 1 d .
N4 N 1.09522(7) 0.18041(6) 0.14775(6) 0.01944(19) Uani 1 1 d .
N5 N 1.07668(7) 0.28197(6) 0.25073(6) 0.01853(18) Uani 1 1 d .
N6 N 1.15361(7) 0.27727(6) 0.25147(6) 0.01896(18) Uani 1 1 d .
N7 N 0.97578(7) 0.32074(6) 0.08882(6) 0.02007(19) Uani 1 1 d .
N8 N 1.06899(7) 0.31500(6) 0.11598(6) 0.01985(19) Uani 1 1 d .
C24 C 1.21224(10) 0.12672(9) 0.13298(9) 0.0293(3) Uani 1 1 d .
H24A H 1.2046 0.1610 0.0958 0.044 Uiso 1 1 calc R
H24B H 1.2265 0.0765 0.1252 0.044 Uiso 1 1 calc R
H24C H 1.2647 0.1439 0.1838 0.044 Uiso 1 1 calc R
C25 C 1.12219(9) 0.12479(7) 0.12402(7) 0.0219(2) Uani 1 1 d .
C26 C 1.05113(9) 0.07168(8) 0.08908(7) 0.0241(2) Uani 1 1 d .
H26 H 1.0507 0.0258 0.0679 0.029 Uiso 1 1 calc R
C27 C 0.97954(8) 0.09924(7) 0.09124(7) 0.0196(2) Uani 1 1 d .
C28 C 0.88517(9) 0.06761(7) 0.05683(7) 0.0201(2) Uani 1 1 d .
C29 C 0.86947(10) -0.00935(7) 0.04636(7) 0.0240(2) Uani 1 1 d .
H29 H 0.9211 -0.0422 0.0639 0.029 Uiso 1 1 calc R
C30 C 0.77869(10) -0.03780(8) 0.01047(8) 0.0278(3) Uani 1 1 d .
H30 H 0.7689 -0.0902 0.0033 0.033 Uiso 1 1 calc R
C31 C 0.70114(10) 0.00871(8) -0.01543(8) 0.0279(3) Uani 1 1 d .
C32 C 0.71758(10) 0.08498(8) -0.00405(8) 0.0287(3) Uani 1 1 d .
H32 H 0.6664 0.1178 -0.0202 0.034 Uiso 1 1 calc R
C33 C 0.80767(9) 0.11386(7) 0.03053(7) 0.0246(2) Uani 1 1 d .
H33 H 0.8169 0.1664 0.0365 0.030 Uiso 1 1 calc R
C34 C 0.60359(11) -0.02489(10) -0.05216(10) 0.0385(4) Uani 1 1 d .
H34 H 0.5974 -0.0700 -0.0810 0.046 Uiso 1 1 calc R
C35 C 0.52133(13) 0.02770(14) -0.10738(12) 0.0587(6) Uani 1 1 d .
H35A H 0.4610 0.0004 -0.1345 0.088 Uiso 1 1 calc R
H35B H 0.5297 0.0471 -0.1434 0.088 Uiso 1 1 calc R
H35C H 0.5206 0.0693 -0.0797 0.088 Uiso 1 1 calc R
C36 C 0.59622(12) -0.05086(10) 0.00825(12) 0.0427(4) Uani 1 1 d .
H36A H 0.6023 -0.0078 0.0376 0.064 Uiso 1 1 calc R
H36B H 0.6473 -0.0866 0.0417 0.064 Uiso 1 1 calc R
H36C H 0.5343 -0.0749 -0.0157 0.064 Uiso 1 1 calc R
C37 C 1.33145(9) 0.28896(8) 0.34225(8) 0.0278(3) Uani 1 1 d .
H37A H 1.3446 0.2401 0.3309 0.042 Uiso 1 1 calc R
H37B H 1.3795 0.2998 0.3960 0.042 Uiso 1 1 calc R
H37C H 1.3336 0.3276 0.3127 0.042 Uiso 1 1 calc R
C38 C 1.23490(9) 0.28807(7) 0.32262(7) 0.0210(2) Uani 1 1 d .
C39 C 1.20944(9) 0.29895(7) 0.36844(7) 0.0222(2) Uani 1 1 d .
H39 H 1.2512 0.3072 0.4212 0.027 Uiso 1 1 calc R
C40 C 1.10987(9) 0.29537(7) 0.32144(7) 0.0193(2) Uani 1 1 d .
C41 C 1.04382(9) 0.30524(7) 0.33899(7) 0.0197(2) Uani 1 1 d .
C42 C 1.06473(9) 0.27698(8) 0.40509(7) 0.0232(2) Uani 1 1 d .
H42 H 1.1236 0.2522 0.4406 0.028 Uiso 1 1 calc R
C43 C 0.99987(10) 0.28480(8) 0.41928(7) 0.0251(2) Uani 1 1 d .
H43 H 1.0157 0.2659 0.4650 0.030 Uiso 1 1 calc R
C44 C 0.91198(9) 0.31982(7) 0.36785(7) 0.0238(2) Uani 1 1 d .
C45 C 0.89300(10) 0.34909(8) 0.30277(8) 0.0286(3) Uani 1 1 d .
H45 H 0.8343 0.3740 0.2672 0.034 Uiso 1 1 calc R
C46 C 0.95816(10) 0.34260(8) 0.28886(7) 0.0259(3) Uani 1 1 d .
H46 H 0.9439 0.3640 0.2446 0.031 Uiso 1 1 calc R
C47 C 0.83830(10) 0.32157(9) 0.38080(8) 0.0285(3) Uani 1 1 d .
H47 H 0.8722 0.3124 0.4356 0.034 Uiso 1 1 calc R
C48 C 0.78690(13) 0.39548(10) 0.36066(13) 0.0448(4) Uani 1 1 d .
H48A H 0.8335 0.4357 0.3887 0.067 Uiso 1 1 calc R
H48B H 0.7439 0.3942 0.3737 0.067 Uiso 1 1 calc R
H48C H 0.7499 0.4045 0.3066 0.067 Uiso 1 1 calc R
C49 C 0.76663(16) 0.25833(10) 0.33688(13) 0.0470(5) Uani 1 1 d .
H49A H 0.7229 0.2567 0.3491 0.071 Uiso 1 1 calc R
H49B H 0.8007 0.2107 0.3506 0.071 Uiso 1 1 calc R
H49C H 0.7304 0.2670 0.2828 0.071 Uiso 1 1 calc R
C50 C 1.17532(10) 0.35617(8) 0.08575(8) 0.0278(3) Uani 1 1 d .
H50A H 1.2254 0.3773 0.1354 0.042 Uiso 1 1 calc R
H50B H 1.1688 0.3865 0.0468 0.042 Uiso 1 1 calc R
H50C H 1.1923 0.3049 0.0832 0.042 Uiso 1 1 calc R
C51 C 1.08297(9) 0.35588(7) 0.07337(7) 0.0205(2) Uani 1 1 d .
C52 C 0.99840(9) 0.39051(7) 0.01851(7) 0.0223(2) Uani 1 1 d .
H52 H 0.9867 0.4239 -0.0190 0.027 Uiso 1 1 calc R
C53 C 0.93271(9) 0.36655(7) 0.02915(7) 0.0205(2) Uani 1 1 d .
C54 C 0.83130(9) 0.38667(7) -0.01856(7) 0.0222(2) Uani 1 1 d .
C55 C 0.80184(10) 0.45322(8) -0.05855(9) 0.0329(3) Uani 1 1 d .
H55 H 0.8474 0.4843 -0.0551 0.040 Uiso 1 1 calc R
C56 C 0.70713(11) 0.47513(9) -0.10349(9) 0.0348(3) Uani 1 1 d .
H56 H 0.6892 0.5211 -0.1299 0.042 Uiso 1 1 calc R
C57 C 0.63785(9) 0.43139(8) -0.11069(7) 0.0249(2) Uani 1 1 d .
C58 C 0.66697(10) 0.36388(8) -0.07221(8) 0.0268(3) Uani 1 1 d .
H58 H 0.6211 0.3324 -0.0765 0.032 Uiso 1 1 calc R
C59 C 0.76157(10) 0.34133(8) -0.02757(7) 0.0256(2) Uani 1 1 d .
H59 H 0.7790 0.2944 -0.0028 0.031 Uiso 1 1 calc R
C60 C 0.53389(9) 0.45436(8) -0.16009(8) 0.0272(3) Uani 1 1 d .
H60 H 0.5050 0.4318 -0.1381 0.033 Uiso 1 1 calc R
C61 C 0.51891(13) 0.53748(11) -0.16395(14) 0.0546(5) Uani 1 1 d .
H61A H 0.5418 0.5609 -0.1892 0.082 Uiso 1 1 calc R
H61B H 0.5543 0.5576 -0.1129 0.082 Uiso 1 1 calc R
H61C H 0.4509 0.5481 -0.1923 0.082 Uiso 1 1 calc R
C62 C 0.48275(14) 0.42174(17) -0.23793(11) 0.0728(8) Uani 1 1 d .
H62A H 0.4148 0.4341 -0.2690 0.109 Uiso 1 1 calc R
H62B H 0.4906 0.3674 -0.2342 0.109 Uiso 1 1 calc R
H62C H 0.5097 0.4426 -0.2610 0.109 Uiso 1 1 calc R

loop_
_atom_site_aniso_label
_atom_site_aniso_U_11
_atom_site_aniso_U_22
_atom_site_aniso_U_33
_atom_site_aniso_U_23
_atom_site_aniso_U_13
_atom_site_aniso_U_12
Zn1 0.01585(6) 0.02045(7) 0.01939(7) -0.00029(5) 0.01236(5) -0.00020(5)
O1 0.0203(4) 0.0213(4) 0.0279(4) 0.0055(3) 0.0178(4) 0.0017(3)
O2 0.0168(4) 0.0229(4) 0.0227(4) 0.0025(3) 0.0133(3) 0.0022(3)
C1 0.0182(5) 0.0190(5) 0.0201(5) 0.0013(4) 0.0133(4) 0.0007(4)
C2 0.0168(5) 0.0181(5) 0.0174(5) 0.0008(4) 0.0113(4) 0.0007(4)
C3 0.0171(5) 0.0188(5) 0.0175(5) 0.0023(4) 0.0110(4) 0.0011(4)
C4 0.0174(5) 0.0207(5) 0.0210(5) 0.0036(4) 0.0125(4) 0.0007(4)
C5 0.0165(5) 0.0204(5) 0.0193(5) 0.0018(4) 0.0114(4) 0.0009(4)
C6 0.0176(5) 0.0196(5) 0.0231(5) 0.0047(4) 0.0135(5) 0.0029(4)
C7 0.0170(5) 0.0206(5) 0.0210(5) 0.0024(4) 0.0125(5) 0.0005(4)
C8 0.0207(6) 0.0278(6) 0.0276(6) 0.0089(5) 0.0168(5) 0.0041(5)
C9 0.0259(6) 0.0359(7) 0.0341(7) 0.0132(6) 0.0233(6) 0.0064(5)
C10 0.0202(6) 0.0299(6) 0.0294(6) 0.0073(5) 0.0180(5) 0.0041(5)
C11 0.0167(5) 0.0214(5) 0.0199(5) 0.0021(4) 0.0116(4) 0.0009(4)
C12 0.0171(5) 0.0208(5) 0.0201(5) 0.0025(4) 0.0126(4) 0.0007(4)
C13 0.0160(5) 0.0216(5) 0.0193(5) 0.0013(4) 0.0108(4) 0.0009(4)
N1 0.0196(5) 0.0247(5) 0.0230(5) 0.0034(4) 0.0143(4) 0.0045(4)
O3 0.0304(5) 0.0441(6) 0.0400(6) 0.0145(5) 0.0286(5) 0.0135(4)
C14 0.0191(5) 0.0194(5) 0.0201(5) 0.0012(4) 0.0101(4) 0.0028(4)
C15 0.0180(5) 0.0208(5) 0.0211(5) 0.0037(4) 0.0085(5) -0.0005(4)
N2 0.0170(4) 0.0234(5) 0.0210(5) 0.0043(4) 0.0113(4) 0.0010(4)
O4 0.0219(4) 0.0392(6) 0.0339(5) 0.0133(4) 0.0203(4) 0.0059(4)
C16 0.0207(5) 0.0204(5) 0.0213(5) 0.0057(4) 0.0135(5) 0.0037(4)
C17 0.0260(6) 0.0341(7) 0.0191(6) 0.0044(5) 0.0126(5) 0.0061(5)
C18 0.0303(7) 0.0219(6) 0.0289(6) 0.0026(5) 0.0191(6) 0.0047(5)
C19 0.0286(7) 0.0291(7) 0.0421(8) 0.0157(6) 0.0239(6) 0.0055(5)
C20 0.0387(8) 0.0262(7) 0.0338(7) 0.0011(5) 0.0217(7) 0.0112(6)
C21 0.0188(6) 0.0284(6) 0.0253(6) -0.0014(5) 0.0101(5) -0.0015(5)
C22 0.0299(7) 0.0234(7) 0.0429(9) -0.0003(6) 0.0112(7) -0.0077(6)
C23 0.0255(6) 0.0475(9) 0.0246(6) 0.0115(6) 0.0146(6) 0.0042(6)
B1 0.0177(6) 0.0239(6) 0.0199(6) 0.0012(5) 0.0129(5) -0.0004(5)
N3 0.0168(4) 0.0211(5) 0.0209(5) -0.0004(4) 0.0130(4) -0.0004(4)
N4 0.0176(4) 0.0235(5) 0.0214(5) 0.0003(4) 0.0141(4) 0.0013(4)
N5 0.0186(4) 0.0205(5) 0.0196(5) 0.0006(4) 0.0135(4) -0.0009(4)
N6 0.0163(4) 0.0223(5) 0.0192(5) -0.0004(4) 0.0115(4) -0.0019(4)
N7 0.0183(4) 0.0239(5) 0.0206(5) 0.0028(4) 0.0133(4) 0.0000(4)
N8 0.0188(4) 0.0239(5) 0.0214(5) 0.0013(4) 0.0148(4) -0.0015(4)
C24 0.0239(6) 0.0368(7) 0.0348(7) -0.0023(6) 0.0219(6) 0.0028(5)
C25 0.0201(5) 0.0268(6) 0.0214(5) 0.0006(4) 0.0142(5) 0.0040(4)
C26 0.0235(6) 0.0260(6) 0.0253(6) -0.0030(5) 0.0164(5) 0.0028(5)
C27 0.0188(5) 0.0213(5) 0.0180(5) 0.0000(4) 0.0111(4) 0.0015(4)
C28 0.0197(5) 0.0223(5) 0.0180(5) -0.0023(4) 0.0115(4) -0.0009(4)
C29 0.0274(6) 0.0228(6) 0.0252(6) -0.0022(5) 0.0180(5) 0.0003(5)
C30 0.0348(7) 0.0250(6) 0.0313(7) -0.0082(5) 0.0243(6) -0.0081(5)
C31 0.0258(6) 0.0348(7) 0.0274(6) -0.0105(5) 0.0185(5) -0.0094(5)
C32 0.0209(6) 0.0319(7) 0.0298(7) -0.0076(5) 0.0140(5) -0.0020(5)
C33 0.0213(6) 0.0230(6) 0.0261(6) -0.0048(5) 0.0129(5) -0.0014(5)
C34 0.0318(7) 0.0427(9) 0.0458(9) -0.0181(7) 0.0265(7) -0.0155(6)
C35 0.0255(8) 0.0868(16) 0.0421(10) 0.0040(10) 0.0103(7) -0.0164(9)
C36 0.0361(8) 0.0366(8) 0.0661(12) 0.0073(8) 0.0371(9) 0.0024(7)
C37 0.0192(6) 0.0349(7) 0.0261(6) -0.0010(5) 0.0125(5) -0.0036(5)
C38 0.0193(5) 0.0204(5) 0.0206(5) -0.0001(4) 0.0110(5) -0.0028(4)
C39 0.0229(6) 0.0216(5) 0.0196(5) -0.0009(4) 0.0119(5) -0.0017(4)
C40 0.0221(5) 0.0173(5) 0.0193(5) 0.0004(4) 0.0132(5) -0.0003(4)
C41 0.0234(6) 0.0181(5) 0.0190(5) -0.0011(4) 0.0138(5) -0.0005(4)
C42 0.0241(6) 0.0264(6) 0.0183(5) 0.0026(4) 0.0128(5) 0.0028(5)
C43 0.0283(6) 0.0294(6) 0.0200(6) 0.0023(5) 0.0163(5) 0.0011(5)
C44 0.0266(6) 0.0270(6) 0.0201(5) -0.0016(5) 0.0156(5) 0.0009(5)
C45 0.0285(6) 0.0369(7) 0.0223(6) 0.0064(5) 0.0167(5) 0.0119(6)
C46 0.0309(7) 0.0293(6) 0.0210(6) 0.0063(5) 0.0178(5) 0.0092(5)
C47 0.0286(6) 0.0393(7) 0.0229(6) 0.0004(5) 0.0186(5) 0.0029(6)
C48 0.0486(10) 0.0350(8) 0.0766(13) -0.0027(8) 0.0516(10) 0.0016(7)
C49 0.0620(12) 0.0384(9) 0.0690(13) -0.0082(8) 0.0547(11) -0.0124(8)
C50 0.0303(7) 0.0311(7) 0.0344(7) 0.0019(5) 0.0261(6) -0.0029(5)
C51 0.0246(6) 0.0221(5) 0.0217(5) -0.0015(4) 0.0177(5) -0.0036(4)
C52 0.0270(6) 0.0232(6) 0.0213(5) 0.0022(4) 0.0173(5) -0.0018(5)
C53 0.0234(6) 0.0212(5) 0.0197(5) 0.0003(4) 0.0148(5) -0.0016(4)
C54 0.0228(6) 0.0249(6) 0.0193(5) 0.0013(4) 0.0133(5) -0.0012(4)
C55 0.0236(6) 0.0304(7) 0.0392(8) 0.0114(6) 0.0167(6) -0.0014(5)
C56 0.0256(7) 0.0310(7) 0.0398(8) 0.0133(6) 0.0163(6) 0.0006(5)
C57 0.0228(6) 0.0294(6) 0.0210(6) -0.0006(5) 0.0129(5) -0.0027(5)
C58 0.0259(6) 0.0301(7) 0.0247(6) 0.0009(5) 0.0159(5) -0.0056(5)
C59 0.0282(6) 0.0251(6) 0.0238(6) 0.0031(5) 0.0164(5) -0.0025(5)
C60 0.0218(6) 0.0337(7) 0.0243(6) -0.0007(5) 0.0134(5) -0.0022(5)
C61 0.0304(8) 0.0369(9) 0.0766(14) 0.0068(9) 0.0234(9) 0.0053(7)
C62 0.0282(9) 0.124(2) 0.0374(10) -0.0346(12) 0.0061(8) 0.0047(11)

loop_
_atom_type_symbol
_atom_type_description
_atom_type_scat_dispersion_real
_atom_type_scat_dispersion_imag
_atom_type_scat_source
C C 0.0033 0.0016 'International Tables Vol C Tables 4.2.6.8 and 6.1.1.4'
H H 0.0000 0.0000 'International Tables Vol C Tables 4.2.6.8 and 6.1.1.4'
B B 0.0013 0.0007 'International Tables Vol C Tables 4.2.6.8 and 6.1.1.4'
N N 0.0061 0.0033 'International Tables Vol C Tables 4.2.6.8 and 6.1.1.4'
O O 0.0106 0.0060 'International Tables Vol C Tables 4.2.6.8 and 6.1.1.4'
Zn Zn 0.2839 1.4301 'International Tables Vol C Tables 4.2.6.8 and 6.1.1.4'

loop_
_geom_angle_atom_site_label_1
_geom_angle_atom_site_label_2
_geom_angle_atom_site_label_3
_geom_angle
O1 Zn1 N5 123.86(4)
O1 Zn1 N3 137.30(4)
N5 Zn1 N3 98.56(4)
O1 Zn1 O2 79.37(4)
N5 Zn1 O2 98.01(4)
N3 Zn1 O2 91.08(4)
O1 Zn1 N7 99.32(4)
N5 Zn1 N7 89.82(4)
N3 Zn1 N7 84.11(4)
O2 Zn1 N7 171.36(4)
C1 O1 Zn1 115.51(8)
C2 O2 Zn1 110.19(7)
O1 C1 C6 122.00(11)
O1 C1 C2 117.98(10)
C6 C1 C2 120.00(10)
O2 C2 C3 124.40(11)
O2 C2 C1 116.47(10)
C3 C2 C1 119.13(10)
C4 C3 C2 117.16(10)
C4 C3 C16 122.87(10)
C2 C3 C16 119.94(10)
C3 C4 C5 123.83(11)
C3 C4 H4 118.1
C5 C4 H4 118.1
C6 C5 C4 119.25(11)
C6 C5 C7 120.21(11)
C4 C5 C7 120.50(10)
C5 C6 C1 120.49(11)
C5 C6 H6 119.8
C1 C6 H6 119.8
C8 C7 C12 118.30(11)
C8 C7 C5 121.55(11)
C12 C7 C5 120.07(10)
C9 C8 C7 120.21(12)
C9 C8 H8 119.9
C7 C8 H8 119.9
C10 C9 C8 121.46(12)
C10 C9 H9 119.3
C8 C9 H9 119.3
C9 C10 C11 119.47(12)
C9 C10 H10 120.3
C11 C10 H10 120.3
C12 C11 C10 118.85(11)
C12 C11 C13 120.32(10)
C10 C11 C13 120.78(11)
C7 C12 C11 121.68(11)
C7 C12 H12 119.2
C11 C12 H12 119.2
N2 C13 N1 107.73(10)
N2 C13 C11 126.43(11)
N1 C13 C11 125.79(11)
O3 N1 C13 126.99(11)
O3 N1 C14 119.81(10)
C13 N1 C14 112.82(10)
N1 C14 C20 109.30(11)
N1 C14 C21 106.33(10)
C20 C14 C21 110.06(11)
N1 C14 C15 100.94(9)
C20 C14 C15 115.28(11)
C21 C14 C15 114.08(11)
N2 C15 C23 109.07(11)
N2 C15 C22 106.05(10)
C23 C15 C22 110.36(12)
N2 C15 C14 101.45(9)
C23 C15 C14 114.63(11)
C22 C15 C14 114.43(12)
O4 N2 C13 127.26(10)
O4 N2 C15 119.81(10)
C13 N2 C15 112.61(10)
C3 C16 C19 112.03(10)
C3 C16 C17 108.37(10)
C19 C16 C17 108.25(11)
C3 C16 C18 110.77(10)
C19 C16 C18 107.54(11)
C17 C16 C18 109.83(11)
C16 C17 H17A 109.5
C16 C17 H17B 109.5
H17A C17 H17B 109.5
C16 C17 H17C 109.5
H17A C17 H17C 109.5
H17B C17 H17C 109.5
C16 C18 H18A 109.5
C16 C18 H18B 109.5
H18A C18 H18B 109.5
C16 C18 H18C 109.5
H18A C18 H18C 109.5
H18B C18 H18C 109.5
C16 C19 H19A 109.5
C16 C19 H19B 109.5
H19A C19 H19B 109.5
C16 C19 H19C 109.5
H19A C19 H19C 109.5
H19B C19 H19C 109.5
C14 C20 H20A 109.5
C14 C20 H20B 109.5
H20A C20 H20B 109.5
C14 C20 H20C 109.5
H20A C20 H20C 109.5
H20B C20 H20C 109.5
C14 C21 H21A 109.5
C14 C21 H21B 109.5
H21A C21 H21B 109.5
C14 C21 H21C 109.5
H21A C21 H21C 109.5
H21B C21 H21C 109.5
C15 C22 H22A 109.5
C15 C22 H22B 109.5
H22A C22 H22B 109.5
C15 C22 H22C 109.5
H22A C22 H22C 109.5
H22B C22 H22C 109.5
C15 C23 H23A 109.5
C15 C23 H23B 109.5
H23A C23 H23B 109.5
C15 C23 H23C 109.5
H23A C23 H23C 109.5
H23B C23 H23C 109.5
N8 B1 N6 110.29(10)
N8 B1 N4 106.40(10)
N6 B1 N4 111.86(10)
N8 B1 H1 109.4
N6 B1 H1 109.4
N4 B1 H1 109.4
C27 N3 N4 107.15(10)
C27 N3 Zn1 138.36(8)
N4 N3 Zn1 114.47(8)
C25 N4 N3 109.62(10)
C25 N4 B1 129.71(10)
N3 N4 B1 119.50(9)
C40 N5 N6 107.46(10)
C40 N5 Zn1 135.97(8)
N6 N5 Zn1 114.79(8)
C38 N6 N5 109.54(10)
C38 N6 B1 130.33(10)
N5 N6 B1 120.09(10)
C53 N7 N8 105.94(10)
C53 N7 Zn1 144.68(8)
N8 N7 Zn1 109.22(7)
C51 N8 N7 110.48(10)
C51 N8 B1 126.90(10)
N7 N8 B1 121.95(9)
C25 C24 H24A 109.5
C25 C24 H24B 109.5
H24A C24 H24B 109.5
C25 C24 H24C 109.5
H24A C24 H24C 109.5
H24B C24 H24C 109.5
N4 C25 C26 107.83(11)
N4 C25 C24 123.28(12)
C26 C25 C24 128.83(12)
C25 C26 C27 105.94(11)
C25 C26 H26 127.0
C27 C26 H26 127.0
N3 C27 C26 109.44(11)
N3 C27 C28 121.98(11)
C26 C27 C28 128.46(11)
C33 C28 C29 118.17(12)
C33 C28 C27 120.72(11)
C29 C28 C27 121.05(11)
C30 C29 C28 120.09(12)
C30 C29 H29 120.0
C28 C29 H29 120.0
C29 C30 C31 121.62(13)
C29 C30 H30 119.2
C31 C30 H30 119.2
C32 C31 C30 117.91(12)
C32 C31 C34 122.13(14)
C30 C31 C34 119.93(13)
C33 C32 C31 120.77(13)
C33 C32 H32 119.6
C31 C32 H32 119.6
C32 C33 C28 121.43(13)
C32 C33 H33 119.3
C28 C33 H33 119.3
C31 C34 C36 109.85(14)
C31 C34 C35 113.64(15)
C36 C34 C35 110.27(15)
C31 C34 H34 107.6
C36 C34 H34 107.6
C35 C34 H34 107.6
C34 C35 H35A 109.5
C34 C35 H35B 109.5
H35A C35 H35B 109.5
C34 C35 H35C 109.5
H35A C35 H35C 109.5
H35B C35 H35C 109.5
C34 C36 H36A 109.5
C34 C36 H36B 109.5
H36A C36 H36B 109.5
C34 C36 H36C 109.5
H36A C36 H36C 109.5
H36B C36 H36C 109.5
C38 C37 H37A 109.5
C38 C37 H37B 109.5
H37A C37 H37B 109.5
C38 C37 H37C 109.5
H37A C37 H37C 109.5
H37B C37 H37C 109.5
N6 C38 C39 107.59(11)
N6 C38 C37 123.00(11)
C39 C38 C37 129.39(12)
C38 C39 C40 106.24(11)
C38 C39 H39 126.9
C40 C39 H39 126.9
N5 C40 C39 109.16(11)
N5 C40 C41 120.64(11)
C39 C40 C41 130.19(11)
C46 C41 C42 118.54(12)
C46 C41 C40 120.05(11)
C42 C41 C40 121.41(11)
C43 C42 C41 120.38(12)
C43 C42 H42 119.8
C41 C42 H42 119.8
C42 C43 C44 121.46(12)
C42 C43 H43 119.3
C44 C43 H43 119.3
C45 C44 C43 117.41(12)
C45 C44 C47 121.73(12)
C43 C44 C47 120.76(12)
C46 C45 C44 121.40(12)
C46 C45 H45 119.3
C44 C45 H45 119.3
C41 C46 C45 120.74(12)
C41 C46 H46 119.6
C45 C46 H46 119.6
C48 C47 C44 113.48(12)
C48 C47 C49 110.17(14)
C44 C47 C49 109.73(12)
C48 C47 H47 107.8
C44 C47 H47 107.8
C49 C47 H47 107.8
C47 C48 H48A 109.5
C47 C48 H48B 109.5
H48A C48 H48B 109.5
C47 C48 H48C 109.5
H48A C48 H48C 109.5
H48B C48 H48C 109.5
C47 C49 H49A 109.5
C47 C49 H49B 109.5
H49A C49 H49B 109.5
C47 C49 H49C 109.5
H49A C49 H49C 109.5
H49B C49 H49C 109.5
C51 C50 H50A 109.5
C51 C50 H50B 109.5
H50A C50 H50B 109.5
C51 C50 H50C 109.5
H50A C50 H50C 109.5
H50B C50 H50C 109.5
N8 C51 C52 107.59(11)
N8 C51 C50 122.72(12)
C52 C51 C50 129.60(11)
C51 C52 C53 106.04(11)
C51 C52 H52 127.0
C53 C52 H52 127.0
N7 C53 C52 109.92(11)
N7 C53 C54 124.48(11)
C52 C53 C54 125.59(11)
C55 C54 C59 117.51(12)
C55 C54 C53 119.10(11)
C59 C54 C53 123.37(12)
C56 C55 C54 121.23(13)
C56 C55 H55 119.4
C54 C55 H55 119.4
C55 C56 C57 121.50(13)
C55 C56 H56 119.2
C57 C56 H56 119.2
C56 C57 C58 117.23(13)
C56 C57 C60 122.08(13)
C58 C57 C60 120.66(12)
C59 C58 C57 121.57(12)
C59 C58 H58 119.2
C57 C58 H58 119.2
C58 C59 C54 120.89(12)
C58 C59 H59 119.6
C54 C59 H59 119.6
C61 C60 C62 110.93(18)
C61 C60 C57 113.82(12)
C62 C60 C57 109.49(13)
C61 C60 H60 107.4
C62 C60 H60 107.4
C57 C60 H60 107.4
C60 C61 H61A 109.5
C60 C61 H61B 109.5
H61A C61 H61B 109.5
C60 C61 H61C 109.5
H61A C61 H61C 109.5
H61B C61 H61C 109.5
C60 C62 H62A 109.5
C60 C62 H62B 109.5
H62A C62 H62B 109.5
C60 C62 H62C 109.5
H62A C62 H62C 109.5
H62B C62 H62C 109.5

loop_
_geom_bond_atom_site_label_1
_geom_bond_atom_site_label_2
_geom_bond_distance
Zn1 O1 1.9588(10)
Zn1 N5 2.0076(11)
Zn1 N3 2.0504(11)
Zn1 O2 2.1678(9)
Zn1 N7 2.2316(11)
O1 C1 1.2891(14)
O2 C2 1.2664(14)
C1 C6 1.4008(17)
C1 C2 1.4707(16)
C2 C3 1.4506(16)
C3 C4 1.3736(16)
C3 C16 1.5314(16)
C4 C5 1.4383(17)
C4 H4 0.9500
C5 C6 1.3807(16)
C5 C7 1.4813(16)
C6 H6 0.9500
C7 C8 1.4000(17)
C7 C12 1.4006(17)
C8 C9 1.3883(18)
C8 H8 0.9500
C9 C10 1.3849(19)
C9 H9 0.9500
C10 C11 1.4049(17)
C10 H10 0.9500
C11 C12 1.4020(16)
C11 C13 1.4642(17)
C12 H12 0.9500
C13 N2 1.3545(16)
C13 N1 1.3592(15)
N1 O3 1.2752(14)
N1 C14 1.5030(16)
C14 C20 1.5197(18)
C14 C21 1.5243(18)
C14 C15 1.5502(18)
C15 N2 1.4988(16)
C15 C23 1.518(2)
C15 C22 1.5269(19)
N2 O4 1.2838(14)
C16 C19 1.5347(18)
C16 C17 1.5388(19)
C16 C18 1.5388(18)
C17 H17A 0.9800
C17 H17B 0.9800
C17 H17C 0.9800
C18 H18A 0.9800
C18 H18B 0.9800
C18 H18C 0.9800
C19 H19A 0.9800
C19 H19B 0.9800
C19 H19C 0.9800
C20 H20A 0.9800
C20 H20B 0.9800
C20 H20C 0.9800
C21 H21A 0.9800
C21 H21B 0.9800
C21 H21C 0.9800
C22 H22A 0.9800
C22 H22B 0.9800
C22 H22C 0.9800
C23 H23A 0.9800
C23 H23B 0.9800
C23 H23C 0.9800
B1 N8 1.5403(17)
B1 N6 1.5443(17)
B1 N4 1.5522(18)
B1 H1 1.0000
N3 C27 1.3388(16)
N3 N4 1.3699(14)
N4 C25 1.3555(16)
N5 C40 1.3406(16)
N5 N6 1.3694(14)
N6 C38 1.3574(16)
N7 C53 1.3427(16)
N7 N8 1.3779(14)
N8 C51 1.3532(15)
C24 C25 1.4948(18)
C24 H24A 0.9800
C24 H24B 0.9800
C24 H24C 0.9800
C25 C26 1.3784(19)
C26 C27 1.4024(17)
C26 H26 0.9500
C27 C28 1.4656(17)
C28 C33 1.3928(18)
C28 C29 1.3975(18)
C29 C30 1.3862(19)
C29 H29 0.9500
C30 C31 1.398(2)
C30 H30 0.9500
C31 C32 1.388(2)
C31 C34 1.517(2)
C32 C33 1.3835(19)
C32 H32 0.9500
C33 H33 0.9500
C34 C36 1.527(3)
C34 C35 1.528(3)
C34 H34 1.0000
C35 H35A 0.9800
C35 H35B 0.9800
C35 H35C 0.9800
C36 H36A 0.9800
C36 H36B 0.9800
C36 H36C 0.9800
C37 C38 1.4937(18)
C37 H37A 0.9800
C37 H37B 0.9800
C37 H37C 0.9800
C38 C39 1.3827(18)
C39 C40 1.3998(18)
C39 H39 0.9500
C40 C41 1.4734(17)
C41 C46 1.3885(18)
C41 C42 1.3945(17)
C42 C43 1.3910(18)
C42 H42 0.9500
C43 C44 1.3969(19)
C43 H43 0.9500
C44 C45 1.3941(19)
C44 C47 1.5190(19)
C45 C46 1.3891(19)
C45 H45 0.9500
C46 H46 0.9500
C47 C48 1.512(2)
C47 C49 1.528(2)
C47 H47 1.0000
C48 H48A 0.9800
C48 H48B 0.9800
C48 H48C 0.9800
C49 H49A 0.9800
C49 H49B 0.9800
C49 H49C 0.9800
C50 C51 1.4954(18)
C50 H50A 0.9800
C50 H50B 0.9800
C50 H50C 0.9800
C51 C52 1.3734(18)
C52 C53 1.4061(17)
C52 H52 0.9500
C53 C54 1.4692(18)
C54 C55 1.3883(19)
C54 C59 1.3941(18)
C55 C56 1.387(2)
C55 H55 0.9500
C56 C57 1.388(2)
C56 H56 0.9500
C57 C58 1.3893(19)
C57 C60 1.5166(19)
C58 C59 1.389(2)
C58 H58 0.9500
C59 H59 0.9500
C60 C61 1.506(2)
C60 C62 1.512(2)
C60 H60 1.0000
C61 H61A 0.9800
C61 H61B 0.9800
C61 H61C 0.9800
C62 H62A 0.9800
C62 H62B 0.9800
C62 H62C 0.9800

loop_
_geom_torsion_atom_site_label_1
_geom_torsion_atom_site_label_2
_geom_torsion_atom_site_label_3
_geom_torsion_atom_site_label_4
_geom_torsion
N5 Zn1 O1 C1 -97.86(9)
N3 Zn1 O1 C1 74.64(10)
O2 Zn1 O1 C1 -5.28(8)
N7 Zn1 O1 C1 166.04(9)
O1 Zn1 O2 C2 6.12(8)
N5 Zn1 O2 C2 129.23(8)
N3 Zn1 O2 C2 -131.97(8)
N7 Zn1 O2 C2 -75.9(2)
Zn1 O1 C1 C6 -177.44(9)
Zn1 O1 C1 C2 3.95(14)
Zn1 O2 C2 C3 173.63(9)
Zn1 O2 C2 C1 -5.86(12)
O1 C1 C2 O2 1.82(16)
C6 C1 C2 O2 -176.83(11)
O1 C1 C2 C3 -177.69(11)
C6 C1 C2 C3 3.66(17)
O2 C2 C3 C4 177.49(11)
C1 C2 C3 C4 -3.04(16)
O2 C2 C3 C16 -0.53(18)
C1 C2 C3 C16 178.94(10)
C2 C3 C4 C5 -0.10(18)
C16 C3 C4 C5 177.86(11)
C3 C4 C5 C6 2.80(19)
C3 C4 C5 C7 -174.92(12)
C4 C5 C6 C1 -2.15(18)
C7 C5 C6 C1 175.57(11)
O1 C1 C6 C5 -179.58(12)
C2 C1 C6 C5 -0.99(18)
C6 C5 C7 C8 -153.86(13)
C4 C5 C7 C8 23.83(18)
C6 C5 C7 C12 22.89(18)
C4 C5 C7 C12 -159.42(12)
C12 C7 C8 C9 0.4(2)
C5 C7 C8 C9 177.22(13)
C7 C8 C9 C10 -1.2(2)
C8 C9 C10 C11 0.5(2)
C9 C10 C11 C12 1.0(2)
C9 C10 C11 C13 -176.47(13)
C8 C7 C12 C11 1.12(19)
C5 C7 C12 C11 -175.74(11)
C10 C11 C12 C7 -1.85(19)
C13 C11 C12 C7 175.67(12)
C12 C11 C13 N2 0.24(19)
C10 C11 C13 N2 177.71(13)
C12 C11 C13 N1 -176.65(12)
C10 C11 C13 N1 0.8(2)
N2 C13 N1 O3 178.85(12)
C11 C13 N1 O3 -3.8(2)
N2 C13 N1 C14 5.99(14)
C11 C13 N1 C14 -176.63(11)
O3 N1 C14 C20 47.63(16)
C13 N1 C14 C20 -138.94(12)
O3 N1 C14 C21 -71.14(14)
C13 N1 C14 C21 102.28(12)
O3 N1 C14 C15 169.54(11)
C13 N1 C14 C15 -17.03(13)
N1 C14 C15 N2 19.70(11)
C20 C14 C15 N2 137.32(11)
C21 C14 C15 N2 -93.88(12)
N1 C14 C15 C23 137.06(12)
C20 C14 C15 C23 -105.33(14)
C21 C14 C15 C23 23.48(16)
N1 C14 C15 C22 -93.99(12)
C20 C14 C15 C22 23.62(16)
C21 C14 C15 C22 152.43(12)
N1 C13 N2 O4 -177.82(12)
C11 C13 N2 O4 4.8(2)
N1 C13 N2 C15 8.79(14)
C11 C13 N2 C15 -168.56(11)
C23 C15 N2 O4 45.93(15)
C22 C15 N2 O4 -72.92(15)
C14 C15 N2 O4 167.25(11)
C23 C15 N2 C13 -140.13(12)
C22 C15 N2 C13 101.02(13)
C14 C15 N2 C13 -18.81(13)
C4 C3 C16 C19 6.49(17)
C2 C3 C16 C19 -175.60(12)
C4 C3 C16 C17 -112.88(13)
C2 C3 C16 C17 65.02(14)
C4 C3 C16 C18 126.57(13)
C2 C3 C16 C18 -55.53(15)
O1 Zn1 N3 C27 -24.10(15)
N5 Zn1 N3 C27 149.61(13)
O2 Zn1 N3 C27 51.34(13)
N7 Zn1 N3 C27 -121.46(13)
O1 Zn1 N3 N4 153.80(7)
N5 Zn1 N3 N4 -32.49(9)
O2 Zn1 N3 N4 -130.76(8)
N7 Zn1 N3 N4 56.44(8)
C27 N3 N4 C25 0.74(13)
Zn1 N3 N4 C25 -177.80(8)
C27 N3 N4 B1 169.57(10)
Zn1 N3 N4 B1 -8.97(13)
N8 B1 N4 C25 107.41(14)
N6 B1 N4 C25 -132.08(13)
N8 B1 N4 N3 -58.86(13)
N6 B1 N4 N3 61.65(14)
O1 Zn1 N5 C40 44.17(14)
N3 Zn1 N5 C40 -130.69(12)
O2 Zn1 N5 C40 -38.37(12)
N7 Zn1 N5 C40 145.29(12)
O1 Zn1 N5 N6 -153.43(7)
N3 Zn1 N5 N6 31.70(9)
O2 Zn1 N5 N6 124.02(8)
N7 Zn1 N5 N6 -52.32(8)
C40 N5 N6 C38 -0.26(13)
Zn1 N5 N6 C38 -167.53(8)
C40 N5 N6 B1 177.70(10)
Zn1 N5 N6 B1 10.43(13)
N8 B1 N6 C38 -127.49(13)
N4 B1 N6 C38 114.30(14)
N8 B1 N6 N5 55.02(14)
N4 B1 N6 N5 -63.18(14)
O1 Zn1 N7 C53 -16.91(16)
N5 Zn1 N7 C53 -141.25(15)
N3 Zn1 N7 C53 120.13(16)
O2 Zn1 N7 C53 63.6(3)
O1 Zn1 N7 N8 168.85(8)
N5 Zn1 N7 N8 44.51(8)
N3 Zn1 N7 N8 -54.12(8)
O2 Zn1 N7 N8 -110.6(2)
C53 N7 N8 C51 -0.64(14)
Zn1 N7 N8 C51 175.90(8)
C53 N7 N8 B1 -171.87(11)
Zn1 N7 N8 B1 4.67(13)
N6 B1 N8 C51 127.92(12)
N4 B1 N8 C51 -110.57(13)
N6 B1 N8 N7 -62.38(14)
N4 B1 N8 N7 59.13(14)
N3 N4 C25 C26 -1.50(14)
B1 N4 C25 C26 -168.83(12)
N3 N4 C25 C24 175.81(12)
B1 N4 C25 C24 8.5(2)
N4 C25 C26 C27 1.62(14)
C24 C25 C26 C27 -175.49(13)
N4 N3 C27 C26 0.30(14)
Zn1 N3 C27 C26 178.30(10)
N4 N3 C27 C28 -175.97(11)
Zn1 N3 C27 C28 2.0(2)
C25 C26 C27 N3 -1.20(15)
C25 C26 C27 C28 174.76(12)
N3 C27 C28 C33 28.30(18)
C26 C27 C28 C33 -147.20(14)
N3 C27 C28 C29 -154.67(12)
C26 C27 C28 C29 29.8(2)
C33 C28 C29 C30 0.17(19)
C27 C28 C29 C30 -176.93(12)
C28 C29 C30 C31 -0.6(2)
C29 C30 C31 C32 -0.1(2)
C29 C30 C31 C34 -178.02(13)
C30 C31 C32 C33 1.3(2)
C34 C31 C32 C33 179.13(14)
C31 C32 C33 C28 -1.7(2)
C29 C28 C33 C32 1.0(2)
C27 C28 C33 C32 178.10(12)
C32 C31 C34 C36 -95.70(18)
C30 C31 C34 C36 82.13(17)
C32 C31 C34 C35 28.4(2)
C30 C31 C34 C35 -153.81(16)
N5 N6 C38 C39 0.76(14)
B1 N6 C38 C39 -176.93(12)
N5 N6 C38 C37 -177.91(11)
B1 N6 C38 C37 4.4(2)
N6 C38 C39 C40 -0.93(14)
C37 C38 C39 C40 177.62(13)
N6 N5 C40 C39 -0.34(13)
Zn1 N5 C40 C39 162.94(9)
N6 N5 C40 C41 178.53(10)
Zn1 N5 C40 C41 -18.20(18)
C38 C39 C40 N5 0.79(14)
C38 C39 C40 C41 -177.93(12)
N5 C40 C41 C46 -37.35(18)
C39 C40 C41 C46 141.25(14)
N5 C40 C41 C42 141.92(13)
C39 C40 C41 C42 -39.5(2)
C46 C41 C42 C43 1.4(2)
C40 C41 C42 C43 -177.85(12)
C41 C42 C43 C44 1.0(2)
C42 C43 C44 C45 -2.2(2)
C42 C43 C44 C47 174.29(13)
C43 C44 C45 C46 1.1(2)
C47 C44 C45 C46 -175.39(14)
C42 C41 C46 C45 -2.6(2)
C40 C41 C46 C45 176.73(13)
C44 C45 C46 C41 1.3(2)
C45 C44 C47 C48 -44.0(2)
C43 C44 C47 C48 139.63(15)
C45 C44 C47 C49 79.73(18)
C43 C44 C47 C49 -96.64(17)
N7 N8 C51 C52 1.49(14)
B1 N8 C51 C52 172.17(12)
N7 N8 C51 C50 -175.46(11)
B1 N8 C51 C50 -4.78(19)
N8 C51 C52 C53 -1.68(14)
C50 C51 C52 C53 174.98(13)
N8 N7 C53 C52 -0.44(14)
Zn1 N7 C53 C52 -174.79(11)
N8 N7 C53 C54 178.16(11)
Zn1 N7 C53 C54 3.8(2)
C51 C52 C53 N7 1.33(15)
C51 C52 C53 C54 -177.25(12)
N7 C53 C54 C55 155.43(14)
C52 C53 C54 C55 -26.2(2)
N7 C53 C54 C59 -26.2(2)
C52 C53 C54 C59 152.21(13)
C59 C54 C55 C56 2.4(2)
C53 C54 C55 C56 -179.09(14)
C54 C55 C56 C57 -0.3(3)
C55 C56 C57 C58 -1.3(2)
C55 C56 C57 C60 -179.52(15)
C56 C57 C58 C59 0.8(2)
C60 C57 C58 C59 179.05(13)
C57 C58 C59 C54 1.3(2)
C55 C54 C59 C58 -2.9(2)
C53 C54 C59 C58 178.67(12)
C56 C57 C60 C61 -32.8(2)
C58 C57 C60 C61 149.08(16)
C56 C57 C60 C62 92.0(2)
C58 C57 C60 C62 -86.1(2)
